data_7233051
loop_
_publ_author_name
'Seiler, Vanessa Kristina'
'Robeyns, Koen'
'Tumanov, Nikolay'
'Cin\<ci\'c, Dominik'
'Wouters, Johan'
'Champagne, Benoit'
'Leyssens, Tom'

_publ_section_title
;
 A coloring tool for spiropyrans: solid state metal--organic complexation
 versus salification
;
_journal_issue 33
_journal_name_full CrystEngComm
_journal_page_first 4925
_journal_paper_doi 10.1039/C9CE00805E
_journal_volume 21
_journal_year 2019
_chemical_formula_moiety 'C46 H42 Cl4 N2 O2 Zn2, C3 H6 O'
_chemical_formula_sum 'C49 H48 Cl4 N2 O3 Zn2'
_chemical_formula_weight 985.43
_space_group_crystal_system monoclinic
_space_group_IT_number 14
_space_group_name_Hall '-P 2ybc'
_space_group_name_H-M_alt 'P 1 21/c 1'
_symmetry_space_group_name_Hall '-P 2ybc'
_symmetry_space_group_name_H-M 'P 1 21/c 1'
_atom_sites_solution_hydrogens geom
_audit_creation_method SHELXL-2016/4
_audit_update_record
;
2019-01-18 deposited with the CCDC.    2019-07-09 downloaded from the CCDC.
;
_cell_angle_alpha 90
_cell_angle_beta 90.033(3)
_cell_angle_gamma 90
_cell_formula_units_Z 2
_cell_length_a 8.8991(3)
_cell_length_b 13.0969(4)
_cell_length_c 19.8630(6)
_cell_measurement_reflns_used 10091
_cell_measurement_temperature 293(2)
_cell_measurement_theta_max 26.0070
_cell_measurement_theta_min 2.9830
_cell_volume 2315.04(13)
_computing_cell_refinement
;
CrysAlisPro, Agilent Technologies,
Version 1.171.37.35 (release 13-08-2014 CrysAlis171 .NET)
(compiled Aug 13 2014,18:06:01)
;
_computing_data_collection MAR
_computing_data_reduction
;
CrysAlisPro, Agilent Technologies,
Version 1.171.37.35 (release 13-08-2014 CrysAlis171 .NET)
(compiled Aug 13 2014,18:06:01)
;
_computing_molecular_graphics 'MERCURY (Macrae et al., 2008)'
_computing_publication_material
;

'MERCURY (Macrae et al., 2008), Platon (Spek, 2009)'



;
_computing_structure_refinement 'SHELXL-2014/7 (Sheldrick, 2014)'
_computing_structure_solution 'SHELXT (Sheldrick, 2015)'
_diffrn_ambient_temperature 293(2)
_diffrn_measured_fraction_theta_full 0.988
_diffrn_measured_fraction_theta_max 0.986
_diffrn_measurement_device_type 'MAR345 image plate'
_diffrn_measurement_method '150 images, \D\F 1.2\% '
_diffrn_radiation_monochromator 'Xenocs Fox3D mirror'
_diffrn_radiation_type MoK\a
_diffrn_radiation_wavelength 0.71073
_diffrn_reflns_av_R_equivalents 0.0256
_diffrn_reflns_av_unetI/netI 0.0200
_diffrn_reflns_Laue_measured_fraction_full 0.988
_diffrn_reflns_Laue_measured_fraction_max 0.986
_diffrn_reflns_limit_h_max 11
_diffrn_reflns_limit_h_min -10
_diffrn_reflns_limit_k_max 16
_diffrn_reflns_limit_k_min -16
_diffrn_reflns_limit_l_max 24
_diffrn_reflns_limit_l_min -22
_diffrn_reflns_number 15819
_diffrn_reflns_point_group_measured_fraction_full 0.988
_diffrn_reflns_point_group_measured_fraction_max 0.986
_diffrn_reflns_theta_full 25.242
_diffrn_reflns_theta_max 26.057
_diffrn_reflns_theta_min 3.111
_diffrn_source 'Rigaku UltraX 18 rotating anode'
_exptl_absorpt_coefficient_mu 1.310
_exptl_absorpt_correction_T_max 1.00000
_exptl_absorpt_correction_T_min 0.64068
_exptl_absorpt_correction_type multi-scan
_exptl_absorpt_process_details
;
CrysAlisPro, Agilent Technologies,
Version 1.171.37.35 (release 13-08-2014 CrysAlis171 .NET)
(compiled Aug 13 2014,18:06:01)
Empirical absorption correction using spherical harmonics,
 implemented in SCALE3 ABSPACK scaling algorithm.
;
_exptl_crystal_colour red-orange
_exptl_crystal_density_diffrn 1.414
_exptl_crystal_description block
_exptl_crystal_F_000 1016
_exptl_crystal_recrystallization_method 'Re-crystallisation from solvent: acetone'
_exptl_crystal_size_max 0.40
_exptl_crystal_size_mid 0.26
_exptl_crystal_size_min 0.13
_refine_diff_density_max 0.275
_refine_diff_density_min -0.317
_refine_diff_density_rms 0.044
_refine_ls_extinction_method none
_refine_ls_goodness_of_fit_ref 1.040
_refine_ls_hydrogen_treatment constr
_refine_ls_matrix_type full
_refine_ls_number_parameters 293
_refine_ls_number_reflns 4519
_refine_ls_number_restraints 24
_refine_ls_restrained_S_all 1.041
_refine_ls_R_factor_all 0.0326
_refine_ls_R_factor_gt 0.0300
_refine_ls_shift/su_max 0.002
_refine_ls_shift/su_mean 0.000
_refine_ls_structure_factor_coef Fsqd
_refine_ls_weighting_details 'w=1/[\s^2^(Fo^2^)+(0.0382P)^2^+1.0037P] where P=(Fo^2^+2Fc^2^)/3'
_refine_ls_weighting_scheme calc
_refine_ls_wR_factor_gt 0.0770
_refine_ls_wR_factor_ref 0.0787
_reflns_Friedel_coverage 0.000
_reflns_number_gt 4188
_reflns_number_total 4519
_reflns_threshold_expression 'I > 2\s(I)'
_cod_data_source_file c9ce00805e2.cif
_cod_data_source_block IPL4-SPB-ZnCl2Acet
_cod_depositor_comments 'Adding full bibliography for 7233050--7233066.cif.'
_cod_database_code 7233051
_shelx_shelxl_version_number 2016/4
_shelx_space_group_comment
;
The symmetry employed for this shelxl refinement is uniquely defined
by the following loop, which should always be used as a source of
symmetry information in preference to the above space-group names.
They are only intended as comments.
;

loop_
_space_group_symop_operation_xyz
'x, y, z'
'-x, y+1/2, -z+1/2'
'-x, -y, -z'
'x, -y-1/2, z-1/2'

loop_
_atom_site_label
_atom_site_type_symbol
_atom_site_fract_x
_atom_site_fract_y
_atom_site_fract_z
_atom_site_U_iso_or_equiv
_atom_site_adp_type
_atom_site_occupancy
_atom_site_site_symmetry_order
_atom_site_calc_flag
_atom_site_refinement_flags_posn
_atom_site_refinement_flags_adp
_atom_site_refinement_flags_occupancy
_atom_site_disorder_assembly
_atom_site_disorder_group
ZN1B Zn -0.04630(2) 1.04780(2) 0.43248(2) 0.03997(9) Uani 1 1 d . . . . .
CL2B Cl 0.08627(7) 1.06336(5) 0.33955(3) 0.06012(15) Uani 1 1 d . . . . .
CL3B Cl -0.27939(6) 1.10612(5) 0.42924(3) 0.06067(15) Uani 1 1 d . . . . .
O1A O -0.04640(14) 0.90914(9) 0.47930(6) 0.0389(3) Uani 1 1 d . . . . .
C2A C -0.14331(19) 0.83262(13) 0.46724(9) 0.0369(4) Uani 1 1 d . . . . .
C3A C -0.2658(2) 0.82085(17) 0.51148(10) 0.0515(5) Uani 1 1 d . . . . .
H3A H -0.275755 0.865002 0.547880 0.062 Uiso 1 1 calc R U . . .
C4 C -0.3697(2) 0.74626(18) 0.50199(11) 0.0578(5) Uani 1 1 d . . . . .
H4A H -0.447557 0.738787 0.532829 0.069 Uiso 1 1 calc R U . . .
C5A C -0.3616(2) 0.68008(15) 0.44630(11) 0.0485(5) Uani 1 1 d . . . . .
C6A C -0.2418(2) 0.69046(14) 0.40014(10) 0.0424(4) Uani 1 1 d . . . . .
C7A C -0.12615(19) 0.76676(13) 0.41235(9) 0.0371(4) Uani 1 1 d . . . . .
C8A C 0.0019(2) 0.76983(14) 0.36841(9) 0.0421(4) Uani 1 1 d . . . . .
H8A H -0.010001 0.738224 0.326823 0.051 Uiso 1 1 calc R U . . .
C9A C 0.1370(2) 0.81274(15) 0.37989(9) 0.0442(4) Uani 1 1 d . . . . .
H9A H 0.151447 0.845263 0.421002 0.053 Uiso 1 1 calc R U . . .
C10A C 0.2588(2) 0.81200(14) 0.33390(9) 0.0397(4) Uani 1 1 d . . . . .
C11A C 0.2717(2) 0.75863(15) 0.26573(9) 0.0421(4) Uani 1 1 d . . . . .
C12A C 0.2518(3) 0.64234(16) 0.27137(12) 0.0570(5) Uani 1 1 d . . . . .
H12A H 0.269794 0.611440 0.228294 0.085 Uiso 1 1 calc R U . . .
H12B H 0.151188 0.627238 0.285682 0.085 Uiso 1 1 calc R U . . .
H12C H 0.321908 0.615721 0.303646 0.085 Uiso 1 1 calc R U . . .
C13A C 0.1598(2) 0.80363(18) 0.21464(10) 0.0537(5) Uani 1 1 d . . . . .
H13A H 0.186882 0.782103 0.170062 0.081 Uiso 1 1 calc R U . . .
H13B H 0.162516 0.876820 0.217061 0.081 Uiso 1 1 calc R U . . .
H13C H 0.060316 0.780059 0.224909 0.081 Uiso 1 1 calc R U . . .
C14A C 0.4310(2) 0.78598(15) 0.24652(10) 0.0444(4) Uani 1 1 d . . . . .
C15A C 0.5178(3) 0.75913(19) 0.19180(11) 0.0590(5) Uani 1 1 d . . . . .
H15A H 0.480104 0.715844 0.158728 0.071 Uiso 1 1 calc R U . . .
C16A C 0.6623(3) 0.7980(2) 0.18711(12) 0.0630(6) Uani 1 1 d . . . . .
H16A H 0.721889 0.780306 0.150473 0.076 Uiso 1 1 calc R U . . .
C17A C 0.7195(2) 0.86254(18) 0.23577(12) 0.0567(5) Uani 1 1 d . . . . .
H17A H 0.816394 0.888190 0.231069 0.068 Uiso 1 1 calc R U . . .
C18A C 0.6350(2) 0.88962(16) 0.29140(10) 0.0468(4) Uani 1 1 d . . . . .
H18A H 0.672372 0.932988 0.324491 0.056 Uiso 1 1 calc R U . . .
C19A C 0.4923(2) 0.84876(14) 0.29512(9) 0.0403(4) Uani 1 1 d . . . . .
N20A N 0.38401(17) 0.86246(12) 0.34651(7) 0.0407(3) Uani 1 1 d . . . . .
C21A C 0.4147(3) 0.92886(19) 0.40423(11) 0.0580(5) Uani 1 1 d . . . . .
H21A H 0.514721 0.955743 0.400722 0.070 Uiso 0.5 1 calc R U P . .
H21B H 0.343820 0.984123 0.404709 0.070 Uiso 0.5 1 calc R U P . .
H21C H 0.405581 0.890223 0.445098 0.070 Uiso 0.5 1 calc R U P . .
H21D H 0.328027 0.930983 0.432964 0.070 Uiso 0.5 1 calc R U P . .
H21E H 0.498928 0.902602 0.428977 0.070 Uiso 0.5 1 calc R U P . .
H21F H 0.437167 0.996503 0.388588 0.070 Uiso 0.5 1 calc R U P . .
C22A C -0.4715(3) 0.60313(19) 0.43662(14) 0.0662(6) Uani 1 1 d . . . . .
H22A H -0.548687 0.595721 0.467797 0.079 Uiso 1 1 calc R U . . .
C23A C -0.4656(3) 0.54044(19) 0.38270(16) 0.0758(8) Uani 1 1 d . . . . .
H23A H -0.537306 0.489435 0.377184 0.091 Uiso 1 1 calc R U . . .
C24A C -0.3515(3) 0.55270(18) 0.33539(16) 0.0753(8) Uani 1 1 d . . . . .
H24A H -0.349970 0.511148 0.297426 0.090 Uiso 1 1 calc R U . . .
C25A C -0.2412(3) 0.62489(17) 0.34371(13) 0.0592(6) Uani 1 1 d . . . . .
H25A H -0.165140 0.630680 0.311830 0.071 Uiso 1 1 calc R U . . .
O1X O 0.1314(18) 0.4993(17) 0.4275(7) 0.324(8) Uani 0.5 1 d D . P A -1
C2X C 0.0498(12) 0.5009(10) 0.4742(6) 0.148(4) Uani 0.5 1 d D . P A -1
C3X C 0.054(3) 0.5769(15) 0.5292(9) 0.242(14) Uani 0.5 1 d D . P A -1
H31X H 0.143218 0.617617 0.525228 0.363 Uiso 0.5 1 calc R U P A -1
H32X H 0.054040 0.542348 0.571785 0.363 Uiso 0.5 1 calc R U P A -1
H33X H -0.032885 0.620254 0.526224 0.363 Uiso 0.5 1 calc R U P A -1
C4X C -0.081(2) 0.4319(17) 0.4792(14) 0.235(13) Uani 0.5 1 d D . P A -1
H41X H -0.102012 0.418206 0.525774 0.352 Uiso 0.5 1 calc R U P A -1
H42X H -0.059192 0.369021 0.456437 0.352 Uiso 0.5 1 calc R U P A -1
H43X H -0.166886 0.463678 0.458785 0.352 Uiso 0.5 1 calc R U P A -1

loop_
_atom_site_aniso_label
_atom_site_aniso_U_11
_atom_site_aniso_U_22
_atom_site_aniso_U_33
_atom_site_aniso_U_23
_atom_site_aniso_U_13
_atom_site_aniso_U_12
ZN1B 0.04306(14) 0.04453(14) 0.03232(12) 0.00136(8) -0.00105(9) -0.00620(9)
CL2B 0.0659(3) 0.0731(4) 0.0414(3) 0.0115(2) 0.0125(2) 0.0026(3)
CL3B 0.0453(3) 0.0851(4) 0.0516(3) 0.0079(3) -0.0025(2) 0.0051(3)
O1A 0.0446(7) 0.0375(6) 0.0348(6) -0.0025(5) -0.0014(5) -0.0092(5)
C2A 0.0376(8) 0.0347(8) 0.0385(9) 0.0015(7) -0.0025(7) -0.0047(7)
C3A 0.0499(11) 0.0566(12) 0.0480(11) -0.0091(9) 0.0086(9) -0.0090(9)
C4 0.0473(11) 0.0691(14) 0.0571(13) 0.0020(11) 0.0096(9) -0.0162(10)
C5A 0.0417(10) 0.0452(10) 0.0585(12) 0.0081(9) -0.0085(9) -0.0101(8)
C6A 0.0412(9) 0.0364(9) 0.0496(10) -0.0002(8) -0.0108(8) -0.0026(7)
C7A 0.0370(8) 0.0361(9) 0.0380(9) -0.0005(7) -0.0037(7) -0.0031(7)
C8A 0.0441(10) 0.0432(10) 0.0390(9) -0.0063(8) -0.0008(7) -0.0019(8)
C9A 0.0422(9) 0.0496(10) 0.0408(9) -0.0082(8) 0.0018(8) -0.0012(8)
C10A 0.0380(9) 0.0411(9) 0.0401(9) -0.0027(7) -0.0018(7) 0.0023(7)
C11A 0.0419(9) 0.0451(10) 0.0394(9) -0.0075(8) 0.0001(7) 0.0022(8)
C12A 0.0605(13) 0.0467(11) 0.0638(13) -0.0098(10) -0.0004(10) 0.0030(10)
C13A 0.0495(11) 0.0651(13) 0.0465(11) -0.0006(9) -0.0044(9) 0.0033(10)
C14A 0.0425(10) 0.0468(10) 0.0437(10) -0.0033(8) 0.0017(8) 0.0062(8)
C15A 0.0571(12) 0.0692(14) 0.0506(12) -0.0143(10) 0.0081(10) 0.0053(11)
C16A 0.0536(12) 0.0765(15) 0.0588(13) -0.0070(12) 0.0169(10) 0.0115(11)
C17A 0.0388(10) 0.0652(13) 0.0660(14) 0.0070(11) 0.0082(9) 0.0060(9)
C18A 0.0394(9) 0.0488(11) 0.0521(11) 0.0024(9) -0.0008(8) 0.0034(8)
C19A 0.0377(9) 0.0434(9) 0.0397(9) 0.0018(8) 0.0017(7) 0.0080(8)
N20A 0.0380(8) 0.0472(8) 0.0368(7) -0.0043(6) 0.0006(6) 0.0015(7)
C21A 0.0488(11) 0.0752(15) 0.0498(12) -0.0209(11) 0.0024(9) -0.0099(10)
C22A 0.0550(13) 0.0601(14) 0.0834(17) 0.0152(13) -0.0144(12) -0.0227(11)
C23A 0.0646(16) 0.0522(13) 0.111(2) 0.0009(14) -0.0295(16) -0.0235(11)
C24A 0.0719(17) 0.0549(14) 0.099(2) -0.0272(13) -0.0278(16) -0.0061(12)
C25A 0.0552(12) 0.0524(12) 0.0701(14) -0.0176(11) -0.0094(11) -0.0047(10)
O1X 0.252(14) 0.44(2) 0.278(16) 0.081(15) 0.104(11) 0.085(14)
C2X 0.107(7) 0.180(12) 0.158(9) 0.067(8) -0.006(6) 0.036(7)
C3X 0.33(3) 0.203(18) 0.194(16) 0.026(14) -0.17(2) 0.047(16)
C4X 0.193(17) 0.170(17) 0.34(4) 0.079(17) -0.067(18) -0.026(13)

loop_
_atom_type_symbol
_atom_type_description
_atom_type_scat_dispersion_real
_atom_type_scat_dispersion_imag
_atom_type_scat_source
C C 0.0033 0.0016 'International Tables Vol C Tables 4.2.6.8 and 6.1.1.4'
H H 0.0000 0.0000 'International Tables Vol C Tables 4.2.6.8 and 6.1.1.4'
Cl Cl 0.1484 0.1585 'International Tables Vol C Tables 4.2.6.8 and 6.1.1.4'
N N 0.0061 0.0033 'International Tables Vol C Tables 4.2.6.8 and 6.1.1.4'
O O 0.0106 0.0060 'International Tables Vol C Tables 4.2.6.8 and 6.1.1.4'
Zn Zn 0.2839 1.4301 'International Tables Vol C Tables 4.2.6.8 and 6.1.1.4'

loop_
_geom_angle_atom_site_label_1
_geom_angle_atom_site_label_2
_geom_angle_atom_site_label_3
_geom_angle
_geom_angle_site_symmetry_1
_geom_angle_site_symmetry_3
O1A ZN1B O1A 81.55(5) 3_576 .
O1A ZN1B CL2B 118.93(4) 3_576 .
O1A ZN1B CL2B 117.72(4) . .
O1A ZN1B CL3B 108.17(4) 3_576 .
O1A ZN1B CL3B 108.67(4) . .
CL2B ZN1B CL3B 116.55(2) . .
O1A ZN1B ZN1B 41.06(3) 3_576 3_576
O1A ZN1B ZN1B 40.49(3) . 3_576
CL2B ZN1B ZN1B 128.79(2) . 3_576
CL3B ZN1B ZN1B 114.661(18) . 3_576
C2A O1A ZN1B 128.73(11) . 3_576
C2A O1A ZN1B 125.66(10) . .
ZN1B O1A ZN1B 98.45(5) 3_576 .
O1A C2A C7A 121.91(16) . .
O1A C2A C3A 117.86(16) . .
C7A C2A C3A 120.23(16) . .
C4 C3A C2A 121.27(19) . .
C4 C3A H3A 119.4 . .
C2A C3A H3A 119.4 . .
C3A C4 C5A 121.13(19) . .
C3A C4 H4A 119.4 . .
C5A C4 H4A 119.4 . .
C4 C5A C6A 119.33(17) . .
C4 C5A C22A 120.6(2) . .
C6A C5A C22A 120.1(2) . .
C25A C6A C5A 117.39(18) . .
C25A C6A C7A 123.14(19) . .
C5A C6A C7A 119.47(17) . .
C2A C7A C8A 122.91(16) . .
C2A C7A C6A 118.42(16) . .
C8A C7A C6A 118.65(16) . .
C9A C8A C7A 128.13(17) . .
C9A C8A H8A 115.9 . .
C7A C8A H8A 115.9 . .
C8A C9A C10A 124.82(17) . .
C8A C9A H9A 117.6 . .
C10A C9A H9A 117.6 . .
N20A C10A C9A 121.35(16) . .
N20A C10A C11A 109.45(15) . .
C9A C10A C11A 129.19(16) . .
C14A C11A C10A 100.75(15) . .
C14A C11A C12A 111.20(16) . .
C10A C11A C12A 112.32(17) . .
C14A C11A C13A 110.44(16) . .
C10A C11A C13A 111.11(15) . .
C12A C11A C13A 110.66(17) . .
C11A C12A H12A 109.5 . .
C11A C12A H12B 109.5 . .
H12A C12A H12B 109.5 . .
C11A C12A H12C 109.5 . .
H12A C12A H12C 109.5 . .
H12B C12A H12C 109.5 . .
C11A C13A H13A 109.5 . .
C11A C13A H13B 109.5 . .
H13A C13A H13B 109.5 . .
C11A C13A H13C 109.5 . .
H13A C13A H13C 109.5 . .
H13B C13A H13C 109.5 . .
C15A C14A C19A 118.80(19) . .
C15A C14A C11A 131.63(19) . .
C19A C14A C11A 109.57(16) . .
C14A C15A C16A 118.6(2) . .
C14A C15A H15A 120.7 . .
C16A C15A H15A 120.7 . .
C17A C16A C15A 121.3(2) . .
C17A C16A H16A 119.4 . .
C15A C16A H16A 119.4 . .
C16A C17A C18A 121.0(2) . .
C16A C17A H17A 119.5 . .
C18A C17A H17A 119.5 . .
C19A C18A C17A 116.37(19) . .
C19A C18A H18A 121.8 . .
C17A C18A H18A 121.8 . .
C14A C19A C18A 123.83(17) . .
C14A C19A N20A 108.12(16) . .
C18A C19A N20A 128.05(17) . .
C10A N20A C19A 112.01(15) . .
C10A N20A C21A 127.08(16) . .
C19A N20A C21A 120.88(16) . .
N20A C21A H21A 109.5 . .
N20A C21A H21B 109.5 . .
H21A C21A H21B 109.5 . .
N20A C21A H21C 109.5 . .
H21A C21A H21C 109.5 . .
H21B C21A H21C 109.5 . .
N20A C21A H21D 109.5 . .
H21A C21A H21D 141.1 . .
H21B C21A H21D 56.3 . .
H21C C21A H21D 56.3 . .
N20A C21A H21E 109.5 . .
H21A C21A H21E 56.3 . .
H21B C21A H21E 141.1 . .
H21C C21A H21E 56.3 . .
H21D C21A H21E 109.5 . .
N20A C21A H21F 109.5 . .
H21A C21A H21F 56.3 . .
H21B C21A H21F 56.3 . .
H21C C21A H21F 141.1 . .
H21D C21A H21F 109.5 . .
H21E C21A H21F 109.5 . .
C23A C22A C5A 120.8(2) . .
C23A C22A H22A 119.6 . .
C5A C22A H22A 119.6 . .
C22A C23A C24A 119.6(2) . .
C22A C23A H23A 120.2 . .
C24A C23A H23A 120.2 . .
C25A C24A C23A 121.3(2) . .
C25A C24A H24A 119.3 . .
C23A C24A H24A 119.3 . .
C24A C25A C6A 120.7(2) . .
C24A C25A H25A 119.6 . .
C6A C25A H25A 119.6 . .
O1X C2X C4X 121.9(12) . .
O1X C2X C3X 125.4(12) . .
C4X C2X C3X 112.4(10) . .
C2X C3X H31X 109.5 . .
C2X C3X H32X 109.5 . .
H31X C3X H32X 109.5 . .
C2X C3X H33X 109.5 . .
H31X C3X H33X 109.5 . .
H32X C3X H33X 109.5 . .
C2X C4X H41X 109.5 . .
C2X C4X H42X 109.5 . .
H41X C4X H42X 109.5 . .
C2X C4X H43X 109.5 . .
H41X C4X H43X 109.5 . .
H42X C4X H43X 109.5 . .

loop_
_geom_bond_atom_site_label_1
_geom_bond_atom_site_label_2
_geom_bond_distance
_geom_bond_site_symmetry_2
ZN1B O1A 2.0170(12) 3_576
ZN1B O1A 2.0403(12) .
ZN1B CL2B 2.2007(5) .
ZN1B CL3B 2.2114(6) .
ZN1B ZN1B 3.0725(4) 3_576
O1A C2A 1.344(2) .
O1A ZN1B 2.0170(12) 3_576
C2A C7A 1.399(2) .
C2A C3A 1.409(3) .
C3A C4 1.358(3) .
C3A H3A 0.9300 .
C4 C5A 1.407(3) .
C4 H4A 0.9300 .
C5A C6A 1.413(3) .
C5A C22A 1.417(3) .
C6A C25A 1.412(3) .
C6A C7A 1.455(2) .
C7A C8A 1.436(3) .
C8A C9A 1.346(3) .
C8A H8A 0.9300 .
C9A C10A 1.418(3) .
C9A H9A 0.9300 .
C10A N20A 1.320(2) .
C10A C11A 1.528(2) .
C11A C14A 1.511(3) .
C11A C12A 1.538(3) .
C11A C13A 1.539(3) .
C12A H12A 0.9600 .
C12A H12B 0.9600 .
C12A H12C 0.9600 .
C13A H13A 0.9600 .
C13A H13B 0.9600 .
C13A H13C 0.9600 .
C14A C15A 1.379(3) .
C14A C19A 1.380(3) .
C15A C16A 1.387(3) .
C15A H15A 0.9300 .
C16A C17A 1.381(3) .
C16A H16A 0.9300 .
C17A C18A 1.383(3) .
C17A H17A 0.9300 .
C18A C19A 1.381(3) .
C18A H18A 0.9300 .
C19A N20A 1.415(2) .
N20A C21A 1.465(2) .
C21A H21A 0.9600 .
C21A H21B 0.9600 .
C21A H21C 0.9600 .
C21A H21D 0.9600 .
C21A H21E 0.9600 .
C21A H21F 0.9600 .
C22A C23A 1.350(4) .
C22A H22A 0.9300 .
C23A C24A 1.394(4) .
C23A H23A 0.9300 .
C24A C25A 1.373(3) .
C24A H24A 0.9300 .
C25A H25A 0.9300 .
O1X C2X 1.178(8) .
C2X C4X 1.478(9) .
C2X C3X 1.478(9) .
C3X H31X 0.9600 .
C3X H32X 0.9600 .
C3X H33X 0.9600 .
C4X H41X 0.9600 .
C4X H42X 0.9600 .
C4X H43X 0.9600 .

loop_
_geom_torsion_atom_site_label_1
_geom_torsion_atom_site_label_2
_geom_torsion_atom_site_label_3
_geom_torsion_atom_site_label_4
_geom_torsion
_geom_torsion_site_symmetry_1
ZN1B O1A C2A C7A -135.73(14) 3_576
ZN1B O1A C2A C7A 80.43(19) .
ZN1B O1A C2A C3A 45.0(2) 3_576
ZN1B O1A C2A C3A -98.79(18) .
O1A C2A C3A C4 179.01(19) .
C7A C2A C3A C4 -0.2(3) .
C2A C3A C4 C5A -2.2(4) .
C3A C4 C5A C6A 1.1(3) .
C3A C4 C5A C22A -179.4(2) .
C4 C5A C6A C25A -177.8(2) .
C22A C5A C6A C25A 2.7(3) .
C4 C5A C6A C7A 2.3(3) .
C22A C5A C6A C7A -177.24(19) .
O1A C2A C7A C8A 5.6(3) .
C3A C2A C7A C8A -175.21(18) .
O1A C2A C7A C6A -175.69(15) .
C3A C2A C7A C6A 3.5(3) .
C25A C6A C7A C2A 175.51(18) .
C5A C6A C7A C2A -4.5(3) .
C25A C6A C7A C8A -5.7(3) .
C5A C6A C7A C8A 174.27(17) .
C2A C7A C8A C9A 18.3(3) .
C6A C7A C8A C9A -160.45(19) .
C7A C8A C9A C10A 179.56(18) .
C8A C9A C10A N20A 174.67(19) .
C8A C9A C10A C11A -4.9(3) .
N20A C10A C11A C14A 2.9(2) .
C9A C10A C11A C14A -177.49(19) .
N20A C10A C11A C12A 121.32(18) .
C9A C10A C11A C12A -59.1(3) .
N20A C10A C11A C13A -114.12(18) .
C9A C10A C11A C13A 65.5(3) .
C10A C11A C14A C15A 177.1(2) .
C12A C11A C14A C15A 57.9(3) .
C13A C11A C14A C15A -65.4(3) .
C10A C11A C14A C19A -2.6(2) .
C12A C11A C14A C19A -121.86(18) .
C13A C11A C14A C19A 114.89(18) .
C19A C14A C15A C16A -1.3(3) .
C11A C14A C15A C16A 179.0(2) .
C14A C15A C16A C17A -0.1(4) .
C15A C16A C17A C18A 0.8(4) .
C16A C17A C18A C19A 0.0(3) .
C15A C14A C19A C18A 2.2(3) .
C11A C14A C19A C18A -178.04(17) .
C15A C14A C19A N20A -178.22(19) .
C11A C14A C19A N20A 1.5(2) .
C17A C18A C19A C14A -1.5(3) .
C17A C18A C19A N20A 178.99(18) .
C9A C10A N20A C19A 178.13(17) .
C11A C10A N20A C19A -2.2(2) .
C9A C10A N20A C21A -3.8(3) .
C11A C10A N20A C21A 175.86(19) .
C14A C19A N20A C10A 0.4(2) .
C18A C19A N20A C10A -179.99(19) .
C14A C19A N20A C21A -177.77(18) .
C18A C19A N20A C21A 1.8(3) .
C4 C5A C22A C23A 179.0(2) .
C6A C5A C22A C23A -1.5(3) .
C5A C22A C23A C24A -1.1(4) .
C22A C23A C24A C25A 2.5(4) .
C23A C24A C25A C6A -1.2(4) .
C5A C6A C25A C24A -1.4(3) .
C7A C6A C25A C24A 178.6(2) .
